data_2002545
loop_
_publ_author_name
'Mueller-Buschbaum, Hk'
'Rabbow, C'

_publ_section_title 'Die Kristallstruktur von Ba5 Mn4 Gd8 O21'
_journal_name_full 'Journal of Alloys Compd.'
_journal_page_first L27
_journal_page_last L28
_journal_paper_doi 10.1016/0925-8388(92)90164-5
_journal_volume 190
_journal_year 1992
_chemical_formula_structural 'Ba5 Mn4 Gd8 O21'
_chemical_formula_sum 'Ba5 Gd8 Mn4 O21'
_chemical_name_systematic
;
Pentabarium tetramanganese octagadolinium oxide
;
_space_group_IT_number 87
_symmetry_cell_setting tetragonal
_symmetry_Int_Tables_number 87
_symmetry_space_group_name_Hall '-I 4'
_symmetry_space_group_name_H-M 'I 4/m'
_cell_angle_alpha 90
_cell_angle_beta 90
_cell_angle_gamma 90
_cell_formula_units_Z 2
_cell_length_a 13.996(5)
_cell_length_b 13.996(5)
_cell_length_c 5.7967(17)
_cell_volume 1135.5
_refine_ls_R_factor_all 0.064
_cod_database_code 2002545

loop_
_symmetry_equiv_pos_as_xyz
x,y,z
-x,-y,z
-y,x,z
y,-x,z
-x,-y,-z
x,y,-z
y,-x,-z
-y,x,-z
1/2+x,1/2+y,1/2+z
1/2-x,1/2-y,1/2+z
1/2-y,1/2+x,1/2+z
1/2+y,1/2-x,1/2+z
1/2-x,1/2-y,1/2-z
1/2+x,1/2+y,1/2-z
1/2+y,1/2-x,1/2-z
1/2-y,1/2+x,1/2-z

loop_
_atom_site_label
_atom_site_type_symbol
_atom_site_symmetry_multiplicity
_atom_site_Wyckoff_symbol
_atom_site_fract_x
_atom_site_fract_y
_atom_site_fract_z
_atom_site_occupancy
_atom_site_attached_hydrogens
_atom_site_calc_flag
Ba1 Ba2+ 2 a 0. 0. 0. 1. 0 d
Ba2 Ba2+ 8 h 0.5333(1) 0.1381(1) 0. 1. 0 d
Mn1 Mn2+ 8 h 0.0406(3) 0.2500(3) 0. 1. 0 d
Gd1 Gd3+ 8 h 0.2483(1) 0.1686(1) 0. 1. 0 d
Gd2 Gd3+ 8 h 0.4115(1) 0.3575(1) 0. 1. 0 d
O1 O2- 2 b 0.5 0.5 0. 1. 0 d
O2 O2- 8 h 0.625(1) 0.964(1) 0. 1. 0 d
O3 O2- 16 i 0.680(1) 0.547(1) 0.749(1) 1. 0 d
O4 O2- 16 i 0.353(1) 0.243(1) 0.248(3) 1. 0 d

loop_
_atom_type_symbol
_atom_type_oxidation_number
Ba2+ 2.000
Mn2+ 2.000
Gd3+ 3.000
O2- -2.000
